data_4510219
loop_
_publ_author_name
'Shaabani, Shabnam'
'Shaabani, Ahmad'
'Ng, Seik Weng'

_publ_section_title
;
 One-Pot Synthesis of Coumarin-3-carboxamides Containing a Triazole Ring
 via an Isocyanide-Based Six-Component Reaction.
;
_journal_issue 4
_journal_name_full 'ACS combinatorial science'
_journal_page_first 176
_journal_page_last 183
_journal_paper_doi 10.1021/co4001259
_journal_volume 16
_journal_year 2014
_chemical_formula_moiety 'C40 H35 Br N6 O7, C2 H6 O S'
_chemical_formula_sum 'C42 H41 Br N6 O8 S'
_chemical_formula_weight 869.78
_chemical_name_systematic
; 
 ? 
;
_space_group_IT_number 14
_symmetry_cell_setting monoclinic
_symmetry_space_group_name_Hall '-P 2ybc'
_symmetry_space_group_name_H-M 'P 1 21/c 1'
_atom_sites_solution_hydrogens geom
_atom_sites_solution_primary direct
_atom_sites_solution_secondary difmap
_audit_creation_method SHELXL-97
_cell_angle_alpha 90.00
_cell_angle_beta 111.9050(10)
_cell_angle_gamma 90.00
_cell_formula_units_Z 4
_cell_length_a 14.2931(9)
_cell_length_b 21.7265(13)
_cell_length_c 14.7749(9)
_cell_measurement_reflns_used 7306
_cell_measurement_temperature 295(2)
_cell_measurement_theta_max 23.0911
_cell_measurement_theta_min 2.4236
_cell_volume 4256.9(5)
_computing_cell_refinement 'SAINT (Bruker, 2009)'
_computing_data_collection 'APEX2 (Bruker, 2009)'
_computing_data_reduction SAINT
_computing_molecular_graphics 'X-Seed (Barbour, 2001)'
_computing_publication_material 'publCIF (Westrip, 2010)'
_computing_structure_refinement 'SHELXL-97 (Sheldrick, 2008)'
_computing_structure_solution 'SHELXS-97 (Sheldrick, 2008)'
_diffrn_ambient_temperature 295(2)
_diffrn_measured_fraction_theta_full 0.997
_diffrn_measured_fraction_theta_max 0.997
_diffrn_measurement_device_type 'Bruker SMART APEX diffractometer'
_diffrn_measurement_method '\w scans'
_diffrn_radiation_monochromator graphite
_diffrn_radiation_source 'fine-focus sealed tube'
_diffrn_radiation_type MoK\a
_diffrn_radiation_wavelength 0.71073
_diffrn_reflns_av_R_equivalents 0.0390
_diffrn_reflns_av_sigmaI/netI 0.0398
_diffrn_reflns_limit_h_max 18
_diffrn_reflns_limit_h_min -18
_diffrn_reflns_limit_k_max 28
_diffrn_reflns_limit_k_min -26
_diffrn_reflns_limit_l_max 19
_diffrn_reflns_limit_l_min -19
_diffrn_reflns_number 40657
_diffrn_reflns_theta_full 27.62
_diffrn_reflns_theta_max 27.62
_diffrn_reflns_theta_min 1.80
_diffrn_standards_decay_% 0
_diffrn_standards_interval_count 0
_diffrn_standards_interval_time 0
_diffrn_standards_number 0
_exptl_absorpt_coefficient_mu 1.073
_exptl_absorpt_correction_T_max 0.8140
_exptl_absorpt_correction_T_min 0.6735
_exptl_absorpt_correction_type multi-scan
_exptl_absorpt_process_details 'SADABS (Sheldrick, 1996)'
_exptl_crystal_colour colorless
_exptl_crystal_density_diffrn 1.357
_exptl_crystal_density_method 'not measured'
_exptl_crystal_description prism
_exptl_crystal_F_000 1800
_exptl_crystal_size_max 0.40
_exptl_crystal_size_mid 0.30
_exptl_crystal_size_min 0.20
_refine_diff_density_max 0.800
_refine_diff_density_min -0.796
_refine_diff_density_rms 0.057
_refine_ls_extinction_method none
_refine_ls_goodness_of_fit_ref 1.029
_refine_ls_hydrogen_treatment constr
_refine_ls_matrix_type full
_refine_ls_number_parameters 515
_refine_ls_number_reflns 9871
_refine_ls_number_restraints 24
_refine_ls_restrained_S_all 1.033
_refine_ls_R_factor_all 0.0959
_refine_ls_R_factor_gt 0.0552
_refine_ls_shift/su_max 0.001
_refine_ls_shift/su_mean 0.001
_refine_ls_structure_factor_coef Fsqd
_refine_ls_weighting_details 'calc w=1/[\s^2^(Fo^2^)+(0.0773P)^2^+1.9317P] where P=(Fo^2^+2Fc^2^)/3'
_refine_ls_weighting_scheme calc
_refine_ls_wR_factor_gt 0.1411
_refine_ls_wR_factor_ref 0.1632
_reflns_number_gt 6204
_reflns_number_total 9871
_reflns_threshold_expression I>2\s(I)
_cod_data_source_file co4001259_si_004.cif
_cod_data_source_block a
_cod_depositor_comments
;Adding full bibliography for
 ./tmp-cod-update-bibliographies-27874/cifs/4510219.cif.
;
_cod_original_sg_symbol_H-M 'P 21/c'
_cod_database_code 4510219

loop_
_symmetry_equiv_pos_as_xyz
'x, y, z'
'-x, y+1/2, -z+1/2'
'-x, -y, -z'
'x, -y-1/2, z-1/2'

loop_
_atom_site_label
_atom_site_type_symbol
_atom_site_fract_x
_atom_site_fract_y
_atom_site_fract_z
_atom_site_U_iso_or_equiv
_atom_site_adp_type
_atom_site_occupancy
_atom_site_symmetry_multiplicity
_atom_site_calc_flag
_atom_site_refinement_flags
_atom_site_disorder_assembly
_atom_site_disorder_group
Br1 Br 0.99315(3) 0.357965(18) 1.05565(3) 0.08432(18) Uani 1 1 d . . .
O1 O 0.75839(14) 0.58457(9) 0.87516(13) 0.0465(4) Uani 1 1 d . . .
O2 O 0.69198(19) 0.64921(10) 0.75449(17) 0.0646(6) Uani 1 1 d . . .
O3 O 0.63137(15) 0.56792(13) 0.57184(15) 0.0691(7) Uani 1 1 d . . .
O4 O 0.76402(16) 0.48398(9) 0.44616(15) 0.0551(5) Uani 1 1 d . . .
O5 O 0.73524(14) 0.71757(8) 0.46914(14) 0.0458(5) Uani 1 1 d . . .
O6 O 0.9953(4) 0.64906(15) 0.2278(4) 0.163(2) Uani 1 1 d . . .
O7 O 0.9524(3) 0.55957(13) 0.2572(2) 0.0980(10) Uani 1 1 d . . .
N1 N 0.78159(15) 0.58807(9) 0.56225(14) 0.0345(4) Uani 1 1 d . . .
N2 N 0.63210(19) 0.52569(11) 0.32497(17) 0.0536(6) Uani 1 1 d . . .
H2 H 0.5916 0.5577 0.3078 0.064 Uiso 1 1 calc R . .
N3 N 0.9509(3) 0.61519(16) 0.2644(3) 0.0876(11) Uani 1 1 d . . .
N4 N 0.6930(2) 0.84857(11) 0.60083(19) 0.0558(6) Uani 1 1 d . . .
N5 N 0.6406(2) 0.84537(12) 0.65721(19) 0.0587(7) Uani 1 1 d . . .
N6 N 0.60368(19) 0.78824(11) 0.64941(17) 0.0518(6) Uani 1 1 d . . .
C1 C 0.81157(19) 0.53191(12) 0.91375(19) 0.0411(6) Uani 1 1 d . . .
C2 C 0.8274(2) 0.51874(15) 1.0105(2) 0.0545(7) Uani 1 1 d . . .
H2A H 0.8018 0.5444 1.0462 0.065 Uiso 1 1 calc R . .
C3 C 0.8817(2) 0.46683(16) 1.0522(2) 0.0605(8) Uani 1 1 d . . .
H3 H 0.8936 0.4570 1.1168 0.073 Uiso 1 1 calc R . .
C4 C 0.9183(2) 0.42941(14) 0.9974(2) 0.0517(7) Uani 1 1 d . . .
C5 C 0.9030(2) 0.44192(13) 0.9025(2) 0.0490(7) Uani 1 1 d . . .
H5 H 0.9286 0.4159 0.8674 0.059 Uiso 1 1 calc R . .
C6 C 0.84799(18) 0.49470(12) 0.85840(19) 0.0385(6) Uani 1 1 d . . .
C7 C 0.8250(2) 0.51131(12) 0.75786(19) 0.0419(6) Uani 1 1 d . . .
H7 H 0.8493 0.4873 0.7194 0.050 Uiso 1 1 calc R . .
C8 C 0.76918(19) 0.56085(12) 0.71969(18) 0.0382(6) Uani 1 1 d . . .
C9 C 0.7357(2) 0.60167(12) 0.77979(19) 0.0421(6) Uani 1 1 d . . .
C10 C 0.7223(2) 0.57378(12) 0.61180(18) 0.0413(6) Uani 1 1 d . . .
C11 C 0.88694(18) 0.60383(11) 0.60799(17) 0.0357(5) Uani 1 1 d . . .
C12 C 0.9589(2) 0.56631(14) 0.5951(2) 0.0518(7) Uani 1 1 d . . .
H12 H 0.9406 0.5290 0.5623 0.062 Uiso 1 1 calc R . .
C13 C 1.0584(2) 0.58477(18) 0.6316(3) 0.0688(10) Uani 1 1 d . . .
H13 H 1.1073 0.5601 0.6223 0.083 Uiso 1 1 calc R . .
C14 C 1.0858(2) 0.63916(19) 0.6813(3) 0.0732(10) Uani 1 1 d . . .
H14 H 1.1532 0.6510 0.7064 0.088 Uiso 1 1 calc R . .
C15 C 1.0142(2) 0.67625(18) 0.6941(3) 0.0706(10) Uani 1 1 d . . .
H15 H 1.0330 0.7133 0.7276 0.085 Uiso 1 1 calc R . .
C16 C 0.9138(2) 0.65856(14) 0.6572(2) 0.0506(7) Uani 1 1 d . . .
H16 H 0.8649 0.6836 0.6657 0.061 Uiso 1 1 calc R . .
C17 C 0.73038(18) 0.59245(11) 0.45504(17) 0.0342(5) Uani 1 1 d . . .
H17 H 0.6651 0.6125 0.4411 0.041 Uiso 1 1 calc R . .
C18 C 0.7102(2) 0.52783(11) 0.40928(19) 0.0385(6) Uani 1 1 d . . .
C19 C 0.6099(3) 0.47241(14) 0.2588(2) 0.0577(8) Uani 1 1 d . . .
H19 H 0.6309 0.4353 0.2990 0.069 Uiso 1 1 calc R . .
C20 C 0.6679(3) 0.4748(2) 0.1935(3) 0.0891(13) Uani 1 1 d . . .
H20A H 0.7395 0.4759 0.2328 0.107 Uiso 1 1 calc R . .
H20B H 0.6509 0.5123 0.1551 0.107 Uiso 1 1 calc R . .
C21 C 0.6450(3) 0.4194(3) 0.1253(4) 0.1096(18) Uani 1 1 d . . .
H21A H 0.6808 0.4238 0.0813 0.131 Uiso 1 1 calc R . .
H21B H 0.6695 0.3824 0.1635 0.131 Uiso 1 1 calc R . .
C22 C 0.5360(3) 0.4126(2) 0.0674(3) 0.0804(11) Uani 1 1 d . . .
H22A H 0.5243 0.3746 0.0304 0.097 Uiso 1 1 calc R . .
H22B H 0.5134 0.4465 0.0216 0.097 Uiso 1 1 calc R . .
C23 C 0.4774(4) 0.4120(3) 0.1313(4) 0.128(2) Uani 1 1 d . . .
H23A H 0.4920 0.3743 0.1693 0.153 Uiso 1 1 calc R . .
H23B H 0.4061 0.4120 0.0912 0.153 Uiso 1 1 calc R . .
C24 C 0.5009(3) 0.4670(3) 0.2009(4) 0.124(2) Uani 1 1 d . . .
H24A H 0.4774 0.5045 0.1635 0.148 Uiso 1 1 calc R . .
H24B H 0.4649 0.4625 0.2447 0.148 Uiso 1 1 calc R . .
C25 C 0.78936(19) 0.63088(11) 0.40947(17) 0.0349(5) Uani 1 1 d . . .
C26 C 0.8439(2) 0.60528(12) 0.35933(19) 0.0426(6) Uani 1 1 d . . .
H26 H 0.8468 0.5628 0.3537 0.051 Uiso 1 1 calc R . .
C27 C 0.8944(2) 0.64306(13) 0.3173(2) 0.0505(7) Uani 1 1 d . . .
C28 C 0.8904(2) 0.70566(14) 0.3219(2) 0.0569(8) Uani 1 1 d . . .
H28 H 0.9237 0.7301 0.2918 0.068 Uiso 1 1 calc R . .
C29 C 0.8366(2) 0.73220(13) 0.3717(2) 0.0502(7) Uani 1 1 d . . .
H29 H 0.8332 0.7748 0.3755 0.060 Uiso 1 1 calc R . .
C30 C 0.78742(19) 0.69519(11) 0.41635(18) 0.0380(6) Uani 1 1 d . . .
C31 C 0.7413(2) 0.78230(12) 0.4890(2) 0.0514(7) Uani 1 1 d . . .
H31A H 0.7089 0.8054 0.4292 0.062 Uiso 1 1 calc R . .
H31B H 0.8112 0.7952 0.5183 0.062 Uiso 1 1 calc R . .
C32 C 0.6888(2) 0.79284(12) 0.5574(2) 0.0446(6) Uani 1 1 d . . .
C33 C 0.6321(2) 0.75441(14) 0.5879(2) 0.0527(7) Uani 1 1 d . . .
H33 H 0.6162 0.7135 0.5702 0.063 Uiso 1 1 calc R . .
C34 C 0.5424(3) 0.76967(17) 0.7046(2) 0.0668(9) Uani 1 1 d . . .
H34A H 0.5443 0.8019 0.7508 0.080 Uiso 1 1 calc R . .
H34B H 0.5708 0.7327 0.7414 0.080 Uiso 1 1 calc R . .
C35 C 0.43433(15) 0.75751(11) 0.63969(18) 0.0646(9) Uani 1 1 d G . .
C36 C 0.3943(2) 0.69857(10) 0.6321(2) 0.0876(12) Uani 1 1 d G . .
H36 H 0.4350 0.6660 0.6649 0.105 Uiso 1 1 calc R . .
C37 C 0.2933(3) 0.68833(12) 0.5754(3) 0.1135(17) Uani 1 1 d G . .
H37 H 0.2665 0.6489 0.5703 0.136 Uiso 1 1 calc R . .
C38 C 0.23239(17) 0.73703(17) 0.5263(2) 0.1177(18) Uani 1 1 d G . .
H38 H 0.1648 0.7302 0.4883 0.141 Uiso 1 1 calc R . .
C39 C 0.27246(18) 0.79596(14) 0.5339(2) 0.1132(17) Uani 1 1 d G . .
H39 H 0.2317 0.8285 0.5010 0.136 Uiso 1 1 calc R . .
C40 C 0.37343(19) 0.80620(9) 0.5906(2) 0.0837(12) Uani 1 1 d G . .
H40 H 0.4002 0.8456 0.5957 0.100 Uiso 1 1 calc R . .
S1 S 0.37982(13) 0.61099(10) 0.31899(15) 0.0936(5) Uani 0.6387(19) 1 d PU A 1
O8 O 0.4896(3) 0.6259(2) 0.3304(4) 0.0844(13) Uani 0.6387(19) 1 d PU A 1
C41 C 0.3406(7) 0.6910(4) 0.3385(7) 0.129(3) Uani 0.6387(19) 1 d PU A 1
H41A H 0.3362 0.7165 0.2839 0.193 Uiso 0.6387(19) 1 calc PR A 1
H41B H 0.3897 0.7080 0.3970 0.193 Uiso 0.6387(19) 1 calc PR A 1
H41C H 0.2761 0.6895 0.3446 0.193 Uiso 0.6387(19) 1 calc PR A 1
C42 C 0.3960(2) 0.58699(16) 0.4429(2) 0.091(2) Uani 0.6387(19) 1 d PU A 1
H42A H 0.3874 0.5432 0.4443 0.136 Uiso 0.6387(19) 1 calc PR A 1
H42B H 0.3467 0.6072 0.4622 0.136 Uiso 0.6387(19) 1 calc PR A 1
H42C H 0.4624 0.5979 0.4871 0.136 Uiso 0.6387(19) 1 calc PR A 1
S1' S 0.4372(2) 0.64506(16) 0.3953(2) 0.0936(5) Uani 0.3613(19) 1 d PR A 2
O8' O 0.4694(2) 0.61813(16) 0.2959(2) 0.0844(13) Uani 0.3613(19) 1 d PR A 2
C41' C 0.3033(2) 0.65993(16) 0.2976(2) 0.129(3) Uani 0.3613(19) 1 d PR A 2
H41D H 0.3030 0.6983 0.2654 0.193 Uiso 0.3613(19) 1 calc PR A 2
H41E H 0.2552 0.6616 0.3287 0.193 Uiso 0.3613(19) 1 calc PR A 2
H41F H 0.2857 0.6272 0.2506 0.193 Uiso 0.3613(19) 1 calc PR A 2
C42' C 0.3985(11) 0.5754(7) 0.4148(13) 0.091(2) Uani 0.3613(19) 1 d P A 2
H42D H 0.4551 0.5523 0.4574 0.136 Uiso 0.3613(19) 1 calc PR A 2
H42E H 0.3687 0.5541 0.3538 0.136 Uiso 0.3613(19) 1 calc PR A 2
H42F H 0.3494 0.5797 0.4445 0.136 Uiso 0.3613(19) 1 calc PR A 2

loop_
_atom_site_aniso_label
_atom_site_aniso_U_11
_atom_site_aniso_U_22
_atom_site_aniso_U_33
_atom_site_aniso_U_23
_atom_site_aniso_U_13
_atom_site_aniso_U_12
Br1 0.0598(2) 0.0691(3) 0.1054(3) 0.0442(2) 0.0092(2) 0.00544(17)
O1 0.0548(11) 0.0493(11) 0.0387(10) 0.0003(8) 0.0213(9) 0.0113(9)
O2 0.0837(16) 0.0505(13) 0.0615(14) 0.0113(10) 0.0293(12) 0.0238(11)
O3 0.0407(12) 0.117(2) 0.0465(12) 0.0154(12) 0.0130(10) -0.0135(12)
O4 0.0697(13) 0.0346(10) 0.0522(12) -0.0021(9) 0.0126(10) 0.0058(9)
O5 0.0603(12) 0.0295(9) 0.0594(12) -0.0051(8) 0.0359(10) -0.0022(8)
O6 0.269(5) 0.084(2) 0.258(5) -0.006(3) 0.242(5) -0.008(3)
O7 0.158(3) 0.0611(17) 0.125(2) 0.0052(16) 0.111(2) 0.0211(17)
N1 0.0375(11) 0.0361(11) 0.0297(10) -0.0004(8) 0.0124(9) -0.0025(8)
N2 0.0618(15) 0.0395(13) 0.0456(14) -0.0074(10) 0.0041(12) -0.0023(11)
N3 0.135(3) 0.065(2) 0.108(3) 0.0070(19) 0.098(3) 0.009(2)
N4 0.0659(16) 0.0431(14) 0.0568(16) -0.0105(11) 0.0209(13) 0.0034(11)
N5 0.0717(17) 0.0488(16) 0.0538(16) -0.0105(12) 0.0212(14) 0.0106(13)
N6 0.0577(15) 0.0518(15) 0.0490(14) 0.0010(11) 0.0236(12) 0.0162(12)
C1 0.0379(13) 0.0448(15) 0.0410(14) 0.0045(11) 0.0152(11) 0.0020(11)
C2 0.0572(18) 0.071(2) 0.0400(16) 0.0042(14) 0.0233(14) 0.0011(15)
C3 0.0578(19) 0.076(2) 0.0439(17) 0.0193(16) 0.0147(15) -0.0062(16)
C4 0.0414(15) 0.0519(17) 0.0558(18) 0.0174(14) 0.0114(13) -0.0031(13)
C5 0.0434(15) 0.0468(16) 0.0582(18) 0.0073(13) 0.0205(14) 0.0032(12)
C6 0.0362(13) 0.0409(14) 0.0405(14) 0.0038(11) 0.0165(11) 0.0001(11)
C7 0.0445(14) 0.0455(15) 0.0411(14) -0.0016(12) 0.0221(12) 0.0024(12)
C8 0.0388(13) 0.0435(14) 0.0354(13) 0.0026(11) 0.0175(11) -0.0038(11)
C9 0.0435(14) 0.0432(15) 0.0416(15) 0.0019(12) 0.0183(12) 0.0012(12)
C10 0.0417(15) 0.0453(15) 0.0375(14) 0.0026(11) 0.0156(12) -0.0030(11)
C11 0.0377(13) 0.0404(14) 0.0308(13) 0.0035(10) 0.0150(10) 0.0013(10)
C12 0.0520(17) 0.0478(17) 0.0552(17) -0.0035(14) 0.0194(14) 0.0087(13)
C13 0.0425(17) 0.086(3) 0.080(2) -0.001(2) 0.0253(17) 0.0169(17)
C14 0.0388(17) 0.099(3) 0.080(3) -0.017(2) 0.0208(17) -0.0124(17)
C15 0.0537(19) 0.077(2) 0.079(2) -0.0291(19) 0.0224(17) -0.0187(17)
C16 0.0425(15) 0.0571(18) 0.0536(17) -0.0166(14) 0.0196(13) -0.0049(13)
C17 0.0400(13) 0.0316(12) 0.0301(12) -0.0001(10) 0.0122(10) -0.0002(10)
C18 0.0479(15) 0.0331(13) 0.0371(14) -0.0008(11) 0.0188(12) -0.0027(11)
C19 0.080(2) 0.0410(16) 0.0427(16) -0.0083(13) 0.0122(16) -0.0115(15)
C20 0.063(2) 0.106(3) 0.100(3) -0.055(3) 0.032(2) -0.032(2)
C21 0.074(3) 0.142(4) 0.114(4) -0.083(3) 0.036(3) -0.029(3)
C22 0.080(2) 0.102(3) 0.052(2) -0.030(2) 0.0167(18) -0.020(2)
C23 0.097(3) 0.186(5) 0.123(4) -0.109(4) 0.067(3) -0.085(4)
C24 0.073(3) 0.182(5) 0.127(4) -0.109(4) 0.050(3) -0.057(3)
C25 0.0427(13) 0.0322(13) 0.0295(12) 0.0010(10) 0.0132(11) 0.0002(10)
C26 0.0560(16) 0.0349(14) 0.0408(15) 0.0012(11) 0.0225(13) 0.0027(12)
C27 0.0660(19) 0.0478(17) 0.0504(17) 0.0009(13) 0.0364(15) 0.0064(14)
C28 0.073(2) 0.0509(18) 0.0627(19) 0.0081(15) 0.0436(17) -0.0031(15)
C29 0.0668(18) 0.0323(14) 0.0599(18) -0.0001(13) 0.0332(15) -0.0049(13)
C30 0.0438(14) 0.0345(13) 0.0381(14) 0.0011(10) 0.0179(11) 0.0008(11)
C31 0.0659(19) 0.0312(14) 0.0652(19) -0.0047(13) 0.0337(16) -0.0016(13)
C32 0.0519(16) 0.0334(14) 0.0467(15) -0.0030(12) 0.0163(13) 0.0077(12)
C33 0.0643(18) 0.0412(16) 0.0611(18) -0.0060(14) 0.0333(16) 0.0080(13)
C34 0.078(2) 0.073(2) 0.062(2) 0.0132(17) 0.0404(19) 0.0288(18)
C35 0.076(2) 0.065(2) 0.071(2) 0.0172(17) 0.0484(19) 0.0249(18)
C36 0.104(3) 0.063(2) 0.111(3) 0.017(2) 0.059(3) 0.011(2)
C37 0.116(4) 0.087(3) 0.157(5) 0.004(3) 0.073(4) -0.009(3)
C38 0.077(3) 0.134(5) 0.155(5) 0.007(4) 0.059(3) -0.005(3)
C39 0.066(3) 0.115(4) 0.159(5) 0.037(4) 0.042(3) 0.024(3)
C40 0.070(2) 0.074(3) 0.121(3) 0.030(2) 0.051(2) 0.0215(19)
S1 0.0708(9) 0.1125(13) 0.1027(12) 0.0173(9) 0.0383(8) -0.0004(8)
O8 0.073(2) 0.100(2) 0.090(3) 0.033(2) 0.041(2) 0.0188(18)
C41 0.144(6) 0.129(7) 0.140(6) 0.034(5) 0.083(5) 0.059(5)
C42 0.093(3) 0.097(4) 0.102(5) 0.012(4) 0.061(3) -0.005(3)
S1' 0.0708(9) 0.1125(13) 0.1027(12) 0.0173(9) 0.0383(8) -0.0004(8)
O8' 0.073(2) 0.100(2) 0.090(3) 0.033(2) 0.041(2) 0.0188(18)
C41' 0.144(6) 0.129(7) 0.140(6) 0.034(5) 0.083(5) 0.059(5)
C42' 0.093(3) 0.097(4) 0.102(5) 0.012(4) 0.061(3) -0.005(3)

loop_
_atom_type_symbol
_atom_type_description
_atom_type_scat_dispersion_real
_atom_type_scat_dispersion_imag
_atom_type_scat_source
C C 0.0033 0.0016 'International Tables Vol C Tables 4.2.6.8 and 6.1.1.4'
H H 0.0000 0.0000 'International Tables Vol C Tables 4.2.6.8 and 6.1.1.4'
N N 0.0061 0.0033 'International Tables Vol C Tables 4.2.6.8 and 6.1.1.4'
O O 0.0106 0.0060 'International Tables Vol C Tables 4.2.6.8 and 6.1.1.4'
S S 0.1246 0.1234 'International Tables Vol C Tables 4.2.6.8 and 6.1.1.4'
Br Br -0.2901 2.4595 'International Tables Vol C Tables 4.2.6.8 and 6.1.1.4'

loop_
_geom_angle_atom_site_label_1
_geom_angle_atom_site_label_2
_geom_angle_atom_site_label_3
_geom_angle
C9 O1 C1 122.2(2)
C30 O5 C31 117.8(2)
C10 N1 C11 123.9(2)
C10 N1 C17 115.9(2)
C11 N1 C17 119.94(18)
C18 N2 C19 123.3(2)
C18 N2 H2 118.4
C19 N2 H2 118.4
O7 N3 O6 122.1(3)
O7 N3 C27 119.6(3)
O6 N3 C27 118.2(3)
N5 N4 C32 108.5(2)
N4 N5 N6 107.1(2)
N5 N6 C33 110.9(2)
N5 N6 C34 120.6(2)
C33 N6 C34 128.5(3)
O1 C1 C6 120.9(2)
O1 C1 C2 116.8(2)
C6 C1 C2 122.3(3)
C3 C2 C1 118.4(3)
C3 C2 H2A 120.8
C1 C2 H2A 120.8
C2 C3 C4 119.6(3)
C2 C3 H3 120.2
C4 C3 H3 120.2
C5 C4 C3 122.3(3)
C5 C4 Br1 118.4(2)
C3 C4 Br1 119.2(2)
C4 C5 C6 119.1(3)
C4 C5 H5 120.4
C6 C5 H5 120.4
C1 C6 C5 118.2(2)
C1 C6 C7 118.1(2)
C5 C6 C7 123.7(2)
C8 C7 C6 120.5(2)
C8 C7 H7 119.7
C6 C7 H7 119.7
C7 C8 C9 121.0(2)
C7 C8 C10 123.9(2)
C9 C8 C10 114.4(2)
O2 C9 O1 116.8(2)
O2 C9 C8 126.1(3)
O1 C9 C8 117.1(2)
O3 C10 N1 122.3(2)
O3 C10 C8 117.8(2)
N1 C10 C8 119.8(2)
C16 C11 C12 120.6(2)
C16 C11 N1 119.4(2)
C12 C11 N1 119.8(2)
C13 C12 C11 119.2(3)
C13 C12 H12 120.4
C11 C12 H12 120.4
C14 C13 C12 120.5(3)
C14 C13 H13 119.8
C12 C13 H13 119.8
C13 C14 C15 120.2(3)
C13 C14 H14 119.9
C15 C14 H14 119.9
C14 C15 C16 120.0(3)
C14 C15 H15 120.0
C16 C15 H15 120.0
C11 C16 C15 119.5(3)
C11 C16 H16 120.2
C15 C16 H16 120.2
N1 C17 C25 112.16(19)
N1 C17 C18 110.40(19)
C25 C17 C18 110.67(19)
N1 C17 H17 107.8
C25 C17 H17 107.8
C18 C17 H17 107.8
O4 C18 N2 124.2(2)
O4 C18 C17 122.2(2)
N2 C18 C17 113.5(2)
N2 C19 C24 111.5(3)
N2 C19 C20 111.6(3)
C24 C19 C20 110.5(3)
N2 C19 H19 107.7
C24 C19 H19 107.7
C20 C19 H19 107.7
C19 C20 C21 111.5(3)
C19 C20 H20A 109.3
C21 C20 H20A 109.3
C19 C20 H20B 109.3
C21 C20 H20B 109.3
H20A C20 H20B 108.0
C22 C21 C20 112.3(4)
C22 C21 H21A 109.1
C20 C21 H21A 109.1
C22 C21 H21B 109.1
C20 C21 H21B 109.1
H21A C21 H21B 107.9
C21 C22 C23 111.0(3)
C21 C22 H22A 109.4
C23 C22 H22A 109.4
C21 C22 H22B 109.4
C23 C22 H22B 109.4
H22A C22 H22B 108.0
C22 C23 C24 112.8(4)
C22 C23 H23A 109.0
C24 C23 H23A 109.0
C22 C23 H23B 109.0
C24 C23 H23B 109.0
H23A C23 H23B 107.8
C19 C24 C23 111.7(4)
C19 C24 H24A 109.3
C23 C24 H24A 109.3
C19 C24 H24B 109.3
C23 C24 H24B 109.3
H24A C24 H24B 107.9
C26 C25 C30 118.2(2)
C26 C25 C17 122.6(2)
C30 C25 C17 119.3(2)
C25 C26 C27 119.8(2)
C25 C26 H26 120.1
C27 C26 H26 120.1
C28 C27 C26 122.1(3)
C28 C27 N3 119.0(3)
C26 C27 N3 118.9(3)
C27 C28 C29 119.2(3)
C27 C28 H28 120.4
C29 C28 H28 120.4
C28 C29 C30 119.7(3)
C28 C29 H29 120.1
C30 C29 H29 120.1
O5 C30 C29 123.5(2)
O5 C30 C25 115.4(2)
C29 C30 C25 121.1(2)
O5 C31 C32 106.5(2)
O5 C31 H31A 110.4
C32 C31 H31A 110.4
O5 C31 H31B 110.4
C32 C31 H31B 110.4
H31A C31 H31B 108.6
C33 C32 N4 108.6(3)
C33 C32 C31 130.5(2)
N4 C32 C31 120.9(3)
N6 C33 C32 104.9(3)
N6 C33 H33 127.6
C32 C33 H33 127.6
N6 C34 C35 112.3(3)
N6 C34 H34A 109.2
C35 C34 H34A 109.2
N6 C34 H34B 109.2
C35 C34 H34B 109.2
H34A C34 H34B 107.9
C36 C35 C40 120.0
C36 C35 C34 120.4(2)
C40 C35 C34 119.5(2)
C37 C36 C35 120.0
C37 C36 H36 120.0
C35 C36 H36 120.0
C36 C37 C38 120.0
C36 C37 H37 120.0
C38 C37 H37 120.0
C39 C38 C37 120.0
C39 C38 H38 120.0
C37 C38 H38 120.0
C40 C39 C38 120.0
C40 C39 H39 120.0
C38 C39 H39 120.0
C39 C40 C35 120.0
C39 C40 H40 120.0
C35 C40 H40 120.0
O8 S1 C42 101.9(2)
O8 S1 C41 97.9(4)
C42 S1 C41 92.5(3)
S1 C41 H41A 109.5
S1 C41 H41B 109.5
H41A C41 H41B 109.5
S1 C41 H41C 109.5
H41A C41 H41C 109.5
H41B C41 H41C 109.5
S1 C42 H42A 109.5
S1 C42 H42B 109.5
H42A C42 H42B 109.5
S1 C42 H42C 109.5
H42A C42 H42C 109.5
H42B C42 H42C 109.5
C42' S1' O8' 92.8(7)
C42' S1' C41' 88.9(6)
O8' S1' C41' 85.9
S1' C41' H41D 109.5
S1' C41' H41E 109.5
H41D C41' H41E 109.5
S1' C41' H41F 109.5
H41D C41' H41F 109.5
H41E C41' H41F 109.5
S1' C42' H42D 109.5
S1' C42' H42E 109.5
H42D C42' H42E 109.5
S1' C42' H42F 109.5
H42D C42' H42F 109.5
H42E C42' H42F 109.5

loop_
_geom_bond_atom_site_label_1
_geom_bond_atom_site_label_2
_geom_bond_distance
Br1 C4 1.899(3)
O1 C9 1.374(3)
O1 C1 1.374(3)
O2 C9 1.193(3)
O3 C10 1.217(3)
O4 C18 1.218(3)
O5 C30 1.355(3)
O5 C31 1.433(3)
O6 N3 1.221(4)
O7 N3 1.214(4)
N1 C10 1.346(3)
N1 C11 1.443(3)
N1 C17 1.480(3)
N2 C18 1.327(3)
N2 C19 1.471(4)
N2 H2 0.8800
N3 C27 1.450(4)
N4 N5 1.313(4)
N4 C32 1.361(3)
N5 N6 1.337(4)
N6 C33 1.344(3)
N6 C34 1.460(4)
C1 C6 1.382(4)
C1 C2 1.391(4)
C2 C3 1.377(4)
C2 H2A 0.9300
C3 C4 1.381(5)
C3 H3 0.9300
C4 C5 1.363(4)
C5 C6 1.405(4)
C5 H5 0.9300
C6 C7 1.442(4)
C7 C8 1.333(4)
C7 H7 0.9300
C8 C9 1.456(4)
C8 C10 1.507(4)
C11 C16 1.372(4)
C11 C12 1.380(4)
C12 C13 1.379(4)
C12 H12 0.9300
C13 C14 1.369(5)
C13 H13 0.9300
C14 C15 1.370(5)
C14 H14 0.9300
C15 C16 1.387(4)
C15 H15 0.9300
C16 H16 0.9300
C17 C25 1.511(3)
C17 C18 1.538(3)
C17 H17 0.9800
C19 C24 1.476(5)
C19 C20 1.489(5)
C19 H19 0.9800
C20 C21 1.526(5)
C20 H20A 0.9700
C20 H20B 0.9700
C21 C22 1.479(5)
C21 H21A 0.9700
C21 H21B 0.9700
C22 C23 1.477(6)
C22 H22A 0.9700
C22 H22B 0.9700
C23 C24 1.531(6)
C23 H23A 0.9700
C23 H23B 0.9700
C24 H24A 0.9700
C24 H24B 0.9700
C25 C26 1.377(3)
C25 C30 1.402(3)
C26 C27 1.383(4)
C26 H26 0.9300
C27 C28 1.364(4)
C28 C29 1.374(4)
C28 H28 0.9300
C29 C30 1.386(4)
C29 H29 0.9300
C31 C32 1.484(4)
C31 H31A 0.9700
C31 H31B 0.9700
C32 C33 1.353(4)
C33 H33 0.9300
C34 C35 1.506(4)
C34 H34A 0.9700
C34 H34B 0.9700
C35 C36 1.3900
C35 C40 1.3900
C36 C37 1.3900
C36 H36 0.9300
C37 C38 1.3900
C37 H37 0.9300
C38 C39 1.3900
C38 H38 0.9300
C39 C40 1.3900
C39 H39 0.9300
C40 H40 0.9300
S1 O8 1.549(5)
S1 C42 1.833(4)
S1 C41 1.882(9)
C41 H41A 0.9600
C41 H41B 0.9600
C41 H41C 0.9600
C42 H42A 0.9600
C42 H42B 0.9600
C42 H42C 0.9600
S1' C42' 1.674(16)
S1' O8' 1.7935
S1' C41' 1.9460
C41' H41D 0.9600
C41' H41E 0.9600
C41' H41F 0.9600
C42' H42D 0.9600
C42' H42E 0.9600
C42' H42F 0.9600

loop_
_geom_hbond_atom_site_label_D
_geom_hbond_atom_site_label_H
_geom_hbond_atom_site_label_A
_geom_hbond_distance_DH
_geom_hbond_distance_HA
_geom_hbond_distance_DA
_geom_hbond_angle_DHA
N2 H2 O8 0.88 2.19 3.003(5) 154

loop_
_geom_torsion_atom_site_label_1
_geom_torsion_atom_site_label_2
_geom_torsion_atom_site_label_3
_geom_torsion_atom_site_label_4
_geom_torsion
C32 N4 N5 N6 -0.1(3)
N4 N5 N6 C33 0.0(3)
N4 N5 N6 C34 179.3(3)
C9 O1 C1 C6 2.4(4)
C9 O1 C1 C2 -178.3(2)
O1 C1 C2 C3 -179.0(3)
C6 C1 C2 C3 0.3(4)
C1 C2 C3 C4 -0.3(5)
C2 C3 C4 C5 0.2(5)
C2 C3 C4 Br1 180.0(2)
C3 C4 C5 C6 0.0(4)
Br1 C4 C5 C6 -179.8(2)
O1 C1 C6 C5 179.1(2)
C2 C1 C6 C5 -0.2(4)
O1 C1 C6 C7 -2.5(4)
C2 C1 C6 C7 178.2(3)
C4 C5 C6 C1 0.0(4)
C4 C5 C6 C7 -178.2(3)
C1 C6 C7 C8 -0.7(4)
C5 C6 C7 C8 177.5(3)
C6 C7 C8 C9 4.1(4)
C6 C7 C8 C10 -165.8(2)
C1 O1 C9 O2 -177.7(2)
C1 O1 C9 C8 0.9(4)
C7 C8 C9 O2 174.3(3)
C10 C8 C9 O2 -14.9(4)
C7 C8 C9 O1 -4.2(4)
C10 C8 C9 O1 166.6(2)
C11 N1 C10 O3 171.0(3)
C17 N1 C10 O3 -3.7(4)
C11 N1 C10 C8 -12.6(4)
C17 N1 C10 C8 172.7(2)
C7 C8 C10 O3 107.7(3)
C9 C8 C10 O3 -62.8(3)
C7 C8 C10 N1 -68.9(4)
C9 C8 C10 N1 120.6(3)
C10 N1 C11 C16 -69.5(3)
C17 N1 C11 C16 105.0(3)
C10 N1 C11 C12 115.9(3)
C17 N1 C11 C12 -69.7(3)
C16 C11 C12 C13 -0.6(4)
N1 C11 C12 C13 174.0(3)
C11 C12 C13 C14 1.0(5)
C12 C13 C14 C15 -0.9(6)
C13 C14 C15 C16 0.4(6)
C12 C11 C16 C15 0.1(4)
N1 C11 C16 C15 -174.6(3)
C14 C15 C16 C11 0.1(5)
C10 N1 C17 C25 158.2(2)
C11 N1 C17 C25 -16.7(3)
C10 N1 C17 C18 -77.9(3)
C11 N1 C17 C18 107.2(2)
C19 N2 C18 O4 -9.2(4)
C19 N2 C18 C17 168.0(2)
N1 C17 C18 O4 -29.1(3)
C25 C17 C18 O4 95.7(3)
N1 C17 C18 N2 153.7(2)
C25 C17 C18 N2 -81.5(3)
C18 N2 C19 C24 151.2(4)
C18 N2 C19 C20 -84.7(4)
N2 C19 C20 C21 179.8(3)
C24 C19 C20 C21 -55.6(5)
C19 C20 C21 C22 55.4(6)
C20 C21 C22 C23 -53.2(6)
C21 C22 C23 C24 52.5(7)
N2 C19 C24 C23 179.6(4)
C20 C19 C24 C23 54.8(6)
C22 C23 C24 C19 -54.2(7)
N1 C17 C25 C26 104.4(3)
C18 C17 C25 C26 -19.4(3)
N1 C17 C25 C30 -76.9(3)
C18 C17 C25 C30 159.3(2)
C30 C25 C26 C27 -0.2(4)
C17 C25 C26 C27 178.5(3)
C25 C26 C27 C28 -1.4(5)
C25 C26 C27 N3 -179.7(3)
O7 N3 C27 C28 -177.7(4)
O6 N3 C27 C28 1.8(6)
O7 N3 C27 C26 0.6(6)
O6 N3 C27 C26 -179.9(4)
C26 C27 C28 C29 1.5(5)
N3 C27 C28 C29 179.8(3)
C27 C28 C29 C30 0.0(5)
C31 O5 C30 C29 -7.5(4)
C31 O5 C30 C25 172.2(2)
C28 C29 C30 O5 178.0(3)
C28 C29 C30 C25 -1.7(4)
C26 C25 C30 O5 -178.0(2)
C17 C25 C30 O5 3.3(3)
C26 C25 C30 C29 1.8(4)
C17 C25 C30 C29 -177.0(2)
C30 O5 C31 C32 -173.0(2)
N5 N4 C32 C33 0.1(3)
N5 N4 C32 C31 -180.0(3)
O5 C31 C32 C33 -9.1(4)
O5 C31 C32 N4 171.1(3)
N5 N6 C33 C32 0.1(3)
C34 N6 C33 C32 -179.2(3)
N4 C32 C33 N6 -0.2(3)
C31 C32 C33 N6 180.0(3)
N5 N6 C34 C35 112.4(3)
C33 N6 C34 C35 -68.4(4)
N6 C34 C35 C36 114.7(3)
N6 C34 C35 C40 -68.2(3)
C40 C35 C36 C37 0.0
C34 C35 C36 C37 177.1(3)
C35 C36 C37 C38 0.0
C36 C37 C38 C39 0.0
C37 C38 C39 C40 0.0
C38 C39 C40 C35 0.0
C36 C35 C40 C39 0.0
C34 C35 C40 C39 -177.2(3)
